data_4111126
loop_
_publ_author_name
'Sara R. Halper'
'Loi Do'
'Jay R. Stork'
'Seth M. Cohen'

_publ_section_title
;
 Topological Control in Heterometallic Metal-Organic Frameworks by Anion
 Templating and Metalloligand Design
;
_journal_name_full 'Journal of the American Chemical Society'
_journal_page_first 15255
_journal_page_last 15268
_journal_paper_doi 10.1021/ja0645483
_journal_volume 128
_journal_year 2006
_chemical_formula_moiety 'C42 H30 Ag Fe N9, C2 H3 N, F6 Sb, 1.5(C6 H6)'
_chemical_formula_sum 'C53 H42 Ag F6 Fe N10 Sb'
_chemical_formula_weight 1218.44
_chemical_name_common MOF-Fe/AgSbF~6~-1
_chemical_name_systematic
; 
 ? 
;
_space_group_IT_number 14
_symmetry_cell_setting monoclinic
_symmetry_space_group_name_Hall '-P 2ybc'
_symmetry_space_group_name_H-M 'P 1 21/c 1'
_atom_sites_solution_hydrogens geom
_atom_sites_solution_primary direct
_atom_sites_solution_secondary difmap
_audit_creation_method SHELXL-97
_cell_angle_alpha 90.00
_cell_angle_beta 110.009(2)
_cell_angle_gamma 90.00
_cell_formula_units_Z 4
_cell_length_a 15.874(2)
_cell_length_b 24.606(3)
_cell_length_c 16.377(2)
_cell_measurement_reflns_used 9154
_cell_measurement_temperature 100(2)
_cell_measurement_theta_max 24.6
_cell_measurement_theta_min 2.26
_cell_volume 6010.7(13)
_computing_cell_refinement SMART
_computing_data_collection 'SMART 5.054 (Bruker, 2003)'
_computing_data_reduction 'SAINT 6.45A (Bruker, 2003)'
_computing_molecular_graphics 'SHELXTL 5.1 (Sheldrick, 1994)'
_computing_publication_material SHELXL97
_computing_structure_refinement 'SHELXL97 (Sheldrick, 1997)'
_computing_structure_solution 'SHELXS97 (Sheldrick, 1990)'
_diffrn_ambient_temperature 100(2)
_diffrn_detector_area_resol_mean 8.3
_diffrn_measured_fraction_theta_full 0.998
_diffrn_measured_fraction_theta_max 0.998
_diffrn_measurement_device_type 'Bruker APEX'
_diffrn_measurement_method \w
_diffrn_radiation_monochromator graphite
_diffrn_radiation_source 'fine-focus sealed tube'
_diffrn_radiation_type MoK\a
_diffrn_radiation_wavelength 0.71073
_diffrn_reflns_av_R_equivalents 0.0622
_diffrn_reflns_av_sigmaI/netI 0.0616
_diffrn_reflns_limit_h_max 19
_diffrn_reflns_limit_h_min -19
_diffrn_reflns_limit_k_max 29
_diffrn_reflns_limit_k_min -29
_diffrn_reflns_limit_l_max 19
_diffrn_reflns_limit_l_min -19
_diffrn_reflns_number 44457
_diffrn_reflns_theta_full 25.35
_diffrn_reflns_theta_max 25.35
_diffrn_reflns_theta_min 1.37
_diffrn_standards_number 0
_exptl_absorpt_coefficient_mu 1.065
_exptl_absorpt_correction_T_max 0.96781
_exptl_absorpt_correction_T_min 0.82314
_exptl_absorpt_correction_type multi-scan
_exptl_absorpt_process_details 'SADABS 2.10 (Sheldrick, 2004)'
_exptl_crystal_colour red
_exptl_crystal_density_diffrn 1.346
_exptl_crystal_description plate
_exptl_crystal_F_000 2432
_exptl_crystal_size_max 0.22
_exptl_crystal_size_mid 0.20
_exptl_crystal_size_min 0.04
_platon_squeeze_details ' ?'
_refine_diff_density_max 1.012
_refine_diff_density_min -0.805
_refine_diff_density_rms 0.134
_refine_ls_extinction_method none
_refine_ls_goodness_of_fit_ref 1.078
_refine_ls_hydrogen_treatment constr
_refine_ls_matrix_type full
_refine_ls_number_parameters 683
_refine_ls_number_reflns 10996
_refine_ls_number_restraints 17
_refine_ls_restrained_S_all 1.078
_refine_ls_R_factor_all 0.1297
_refine_ls_R_factor_gt 0.1070
_refine_ls_shift/su_max 0.002
_refine_ls_shift/su_mean 0.000
_refine_ls_structure_factor_coef Fsqd
_refine_ls_weighting_details 'calc w=1/[\s^2^(Fo^2^)+(0.0848P)^2^+59.4350P] where P=(Fo^2^+2Fc^2^)/3'
_refine_ls_weighting_scheme calc
_refine_ls_wR_factor_gt 0.2651
_refine_ls_wR_factor_ref 0.2759
_reflns_number_gt 7990
_reflns_number_total 10996
_reflns_threshold_expression I>2\s(I)
_cod_data_source_file ja0645483rom20060627_113302_02.cif
_cod_data_source_block MOF-Fe/AgSbF~6~-1
_cod_original_sg_symbol_H-M 'P 21/c'
_cod_database_code 4111126

loop_
_symmetry_equiv_pos_as_xyz
'x, y, z'
'-x, y+1/2, -z+1/2'
'-x, -y, -z'
'x, -y-1/2, z-1/2'

loop_
_atom_site_label
_atom_site_type_symbol
_atom_site_fract_x
_atom_site_fract_y
_atom_site_fract_z
_atom_site_U_iso_or_equiv
_atom_site_adp_type
_atom_site_occupancy
_atom_site_symmetry_multiplicity
_atom_site_calc_flag
_atom_site_refinement_flags
_atom_site_disorder_assembly
_atom_site_disorder_group
Ag1 Ag 0.14433(5) 0.38513(5) 0.88523(5) 0.0836(4) Uani 1 1 d . . .
Fe1 Fe 0.51566(8) 0.35556(5) 0.50197(7) 0.0399(3) Uani 1 1 d . . .
C1 C 0.3652(6) 0.4337(4) 0.4349(5) 0.0414(19) Uani 1 1 d . . .
H1 H 0.3829 0.4440 0.3873 0.050 Uiso 1 1 calc R . .
C2 C 0.2902(5) 0.4546(4) 0.4513(5) 0.042(2) Uani 1 1 d . . .
H2 H 0.2496 0.4810 0.4174 0.051 Uiso 1 1 calc R . .
C3 C 0.2862(5) 0.4305(4) 0.5238(5) 0.044(2) Uani 1 1 d . . .
H3 H 0.2429 0.4371 0.5507 0.053 Uiso 1 1 calc R . .
C4 C 0.3590(5) 0.3933(4) 0.5524(5) 0.040(2) Uani 1 1 d . . .
C5 C 0.3842(5) 0.3621(4) 0.6259(5) 0.0384(19) Uani 1 1 d . . .
C6 C 0.4548(5) 0.3255(4) 0.6519(5) 0.0366(18) Uani 1 1 d . . .
C7 C 0.4815(5) 0.2902(4) 0.7248(5) 0.044(2) Uani 1 1 d . . .
H7 H 0.4554 0.2887 0.7691 0.052 Uiso 1 1 calc R . .
C8 C 0.5511(6) 0.2586(4) 0.7207(6) 0.051(2) Uani 1 1 d . . .
H8 H 0.5823 0.2315 0.7609 0.061 Uiso 1 1 calc R . .
C9 C 0.5667(5) 0.2744(4) 0.6455(5) 0.043(2) Uani 1 1 d . . .
H9 H 0.6119 0.2590 0.6268 0.052 Uiso 1 1 calc R . .
C10 C 0.3302(5) 0.3676(4) 0.6841(5) 0.040(2) Uani 1 1 d . . .
C11 C 0.2440(6) 0.3446(4) 0.6613(6) 0.050(2) Uani 1 1 d . . .
H11 H 0.2198 0.3239 0.6096 0.060 Uiso 1 1 calc R . .
C12 C 0.1968(7) 0.3527(5) 0.7142(7) 0.065(3) Uani 1 1 d . . .
H12 H 0.1386 0.3371 0.6981 0.078 Uiso 1 1 calc R . .
C13 C 0.3084(7) 0.4023(5) 0.8109(6) 0.063(3) Uani 1 1 d . . .
H13 H 0.3316 0.4220 0.8638 0.076 Uiso 1 1 calc R . .
C14 C 0.3616(6) 0.3965(4) 0.7607(6) 0.053(2) Uani 1 1 d . . .
H14 H 0.4197 0.4123 0.7787 0.064 Uiso 1 1 calc R . .
C15 C 0.5602(6) 0.4449(4) 0.6292(5) 0.046(2) Uani 1 1 d . . .
H15 H 0.5002 0.4579 0.6103 0.056 Uiso 1 1 calc R . .
C16 C 0.6308(6) 0.4647(4) 0.7030(5) 0.051(2) Uani 1 1 d . . .
H16 H 0.6260 0.4923 0.7417 0.061 Uiso 1 1 calc R . .
C17 C 0.7062(6) 0.4370(5) 0.7082(5) 0.055(3) Uani 1 1 d . . .
H17 H 0.7643 0.4419 0.7501 0.066 Uiso 1 1 calc R . .
C18 C 0.6812(5) 0.3992(4) 0.6388(5) 0.041(2) Uani 1 1 d . . .
C19 C 0.7367(6) 0.3608(4) 0.6180(6) 0.049(2) Uani 1 1 d . . .
C20 C 0.7091(6) 0.3220(4) 0.5539(5) 0.049(2) Uani 1 1 d . . .
C21 C 0.7629(7) 0.2838(5) 0.5297(6) 0.063(3) Uani 1 1 d . . .
H21 H 0.8261 0.2799 0.5549 0.075 Uiso 1 1 calc R . .
C22 C 0.7066(8) 0.2536(5) 0.4630(7) 0.068(3) Uani 1 1 d . . .
H22 H 0.7227 0.2247 0.4326 0.081 Uiso 1 1 calc R . .
C23 C 0.6210(7) 0.2738(4) 0.4490(6) 0.054(2) Uani 1 1 d . . .
H23 H 0.5688 0.2602 0.4056 0.064 Uiso 1 1 calc R . .
C24 C 0.8330(6) 0.3631(4) 0.6762(6) 0.052(2) Uani 1 1 d . . .
C25 C 0.8668(7) 0.3248(5) 0.7414(7) 0.076(3) Uani 1 1 d . . .
H25 H 0.8305 0.2958 0.7488 0.091 Uiso 1 1 calc R . .
C26 C 0.9552(8) 0.3300(6) 0.7953(8) 0.085(4) Uani 1 1 d . . .
H26 H 0.9789 0.3038 0.8398 0.102 Uiso 1 1 calc R . .
C27 C 0.9765(7) 0.4025(6) 0.7223(7) 0.079(4) Uani 1 1 d . . .
H27 H 1.0156 0.4295 0.7138 0.095 Uiso 1 1 calc R . .
C28 C 0.8905(6) 0.4015(5) 0.6638(7) 0.069(3) Uani 1 1 d . . .
H28 H 0.8715 0.4264 0.6167 0.083 Uiso 1 1 calc R . .
C29 C 0.5932(6) 0.4343(4) 0.4129(6) 0.047(2) Uani 1 1 d . . .
H29 H 0.6366 0.4457 0.4662 0.056 Uiso 1 1 calc R . .
C30 C 0.5855(6) 0.4555(4) 0.3303(6) 0.049(2) Uani 1 1 d . . .
H30 H 0.6225 0.4825 0.3184 0.059 Uiso 1 1 calc R . .
C31 C 0.5143(6) 0.4296(4) 0.2709(6) 0.052(2) Uani 1 1 d . . .
H31 H 0.4922 0.4354 0.2099 0.062 Uiso 1 1 calc R . .
C32 C 0.4808(6) 0.3930(4) 0.3168(5) 0.046(2) Uani 1 1 d . . .
C33 C 0.4086(5) 0.3566(4) 0.2840(5) 0.042(2) Uani 1 1 d . A .
C34 C 0.3860(6) 0.3161(4) 0.3318(5) 0.044(2) Uani 1 1 d . . .
C35 C 0.3159(7) 0.2783(4) 0.3015(6) 0.053(2) Uani 1 1 d . . .
H35 H 0.2729 0.2767 0.2445 0.064 Uiso 1 1 calc R . .
C36 C 0.3212(8) 0.2437(5) 0.3701(6) 0.070(3) Uani 1 1 d . . .
H36 H 0.2847 0.2129 0.3688 0.084 Uiso 1 1 calc R . .
C37 C 0.3911(7) 0.2636(4) 0.4412(5) 0.054(2) Uani 1 1 d . . .
H37 H 0.4078 0.2486 0.4980 0.064 Uiso 1 1 calc R . .
C38 C 0.3509(6) 0.3629(4) 0.1911(5) 0.042(2) Uani 1 1 d . . .
C39 C 0.3816(11) 0.3495(7) 0.1257(8) 0.034(4) Uani 0.59(3) 1 d P A 1
H39 H 0.4399 0.3349 0.1373 0.041 Uiso 0.59(3) 1 calc PR A 1
C40 C 0.3249(12) 0.3580(6) 0.0427(9) 0.037(4) Uani 0.59(3) 1 d P A 1
H40 H 0.3471 0.3505 -0.0030 0.044 Uiso 0.59(3) 1 calc PR A 1
C41 C 0.2204(19) 0.3960(14) 0.0940(17) 0.058(8) Uani 0.59(3) 1 d P A 1
H41 H 0.1681 0.4174 0.0842 0.069 Uiso 0.59(3) 1 calc PR A 1
C42 C 0.272(2) 0.3866(16) 0.177(2) 0.077(12) Uani 0.59(3) 1 d P A 1
H42 H 0.2528 0.3965 0.2239 0.092 Uiso 0.59(3) 1 calc PR A 1
C43 C 0.339(2) 0.3209(16) 0.1263(16) 0.064(10) Uani 0.41(3) 1 d P A 2
H43 H 0.3748 0.2891 0.1415 0.076 Uiso 0.41(3) 1 calc PR A 2
C44 C 0.276(2) 0.3254(19) 0.0409(16) 0.082(16) Uani 0.41(3) 1 d P A 2
H44 H 0.2613 0.2958 0.0012 0.098 Uiso 0.41(3) 1 calc PR A 2
C45 C 0.234(2) 0.408(2) 0.068(2) 0.054(9) Uani 0.41(3) 1 d P A 2
H45 H 0.1935 0.4370 0.0501 0.065 Uiso 0.41(3) 1 calc PR A 2
C46 C 0.293(3) 0.4031(16) 0.159(2) 0.063(13) Uani 0.41(3) 1 d P A 2
H46 H 0.2892 0.4309 0.1978 0.075 Uiso 0.41(3) 1 calc PR A 2
N1 N 0.4085(4) 0.3971(3) 0.4960(4) 0.0374(15) Uani 1 1 d . . .
N2 N 0.5103(4) 0.3142(3) 0.6023(4) 0.0387(16) Uani 1 1 d . . .
N3 N 0.2264(5) 0.3819(4) 0.7894(6) 0.065(2) Uani 1 1 d . . .
N4 N 0.5905(5) 0.4051(3) 0.5900(4) 0.0419(16) Uani 1 1 d . . .
N5 N 0.6200(5) 0.3132(3) 0.5016(4) 0.0455(18) Uani 1 1 d . . .
N6 N 1.0093(5) 0.3704(5) 0.7878(5) 0.068(3) Uani 1 1 d . . .
N7 N 0.5319(5) 0.3964(3) 0.4060(4) 0.0492(19) Uani 1 1 d . . .
N8 N 0.4314(5) 0.3058(3) 0.4201(4) 0.0445(18) Uani 1 1 d . . .
N9 N 0.2381(5) 0.3764(4) 0.0200(5) 0.056(2) Uani 1 1 d . . .
Sb1 Sb 1.0000 0.5000 0.5000 0.1505(12) Uani 0.76 2 d SPD . .
F1 F 0.910(2) 0.4481(13) 0.4791(14) 0.32(2) Uani 0.76 1 d P B .
F2 F 0.944(3) 0.5176(14) 0.578(2) 0.23(3) Uani 0.38 1 d PD B 5
F3 F 1.042(3) 0.437(2) 0.555(5) 0.34(5) Uani 0.38 1 d PD B 5
F4 F 0.977(3) 0.541(2) 0.584(2) 0.22(3) Uani 0.38 1 d PD B 6
F5 F 1.0817(18) 0.4562(13) 0.5780(17) 0.111(9) Uani 0.38 1 d P B 6
Sb2 Sb 0.5000 0.5000 0.0000 0.078 Uani 0.52 2 d SPD . .
F6 F 0.4026 0.5149 -0.0977 0.154 Uani 0.26 1 d P C 7
F7 F 0.4171 0.4671 0.0342 0.109 Uiso 0.26 1 d P C 7
F8 F 0.5405 0.4318 -0.0039 0.229 Uiso 0.26 1 d PD C 7
F9 F 0.4851 0.5328 0.0960 0.162 Uani 0.26 1 d P . 8
F10 F 0.6071 0.4757 0.0015 0.338 Uiso 0.26 1 d PD . 8
F11 F 0.5064 0.5715 -0.0246 0.140 Uiso 0.26 1 d PD C 8
Sb3 Sb 0.02757(12) 0.27562(9) 0.05679(13) 0.0609(5) Uani 0.36 1 d PD D 3
F12 F -0.0833(13) 0.2772(13) -0.0241(18) 0.21(2) Uani 0.36 1 d PD D 3
F13 F 0.0401(19) 0.3398(12) 0.011(2) 0.225(17) Uani 0.36 1 d PD D 3
F14 F 0.0046(19) 0.2132(10) 0.099(2) 0.225(17) Uani 0.36 1 d PD D 3
F15 F -0.015(3) 0.3123(17) 0.132(2) 0.33(3) Uani 0.36 1 d PD D 3
F16 F 0.1351(17) 0.2755(14) 0.140(2) 0.23(2) Uani 0.36 1 d PD D 3
F17 F 0.071(3) 0.2414(17) -0.018(2) 0.33(3) Uani 0.36 1 d PD D 3
N10 N 0.1408 0.4865 0.8813 0.181 Uani 1 1 d . . .
C47 C 0.1738 0.4986 0.8280 0.309 Uani 1 1 d . . .
C48 C 0.2071 0.5236 0.7499 0.220 Uani 1 1 d . . .
H48A H 0.1768 0.5042 0.6955 0.330 Uiso 1 1 d . . .
H48B H 0.2721 0.5192 0.7660 0.330 Uiso 1 1 d . . .
H48C H 0.1919 0.5624 0.7420 0.330 Uiso 1 1 d . . .
C49 C 0.072(2) 0.1584(10) -0.058(2) 0.19(2) Uiso 0.50 1 d PG E 4
H49 H 0.0670 0.1240 -0.0853 0.232 Uiso 0.50 1 calc PR E 4
C50 C 0.1218(18) 0.1995(12) -0.0781(16) 0.111(10) Uiso 0.50 1 d PG E 4
H50 H 0.1502 0.1932 -0.1198 0.133 Uiso 0.50 1 calc PR E 4
C51 C 0.1297(18) 0.2498(10) -0.0377(19) 0.119(11) Uiso 0.50 1 d PG E 4
H51 H 0.1635 0.2779 -0.0517 0.143 Uiso 0.50 1 calc PR E 4
C52 C 0.088(3) 0.2591(13) 0.023(2) 0.18(2) Uiso 0.50 1 d PG E 4
H52 H 0.0936 0.2935 0.0509 0.217 Uiso 0.50 1 calc PR E 4
C53 C 0.039(2) 0.2179(19) 0.044(2) 0.25(3) Uiso 0.50 1 d PG E 4
H53 H 0.0104 0.2242 0.0854 0.306 Uiso 0.50 1 calc PR E 4
C54 C 0.031(2) 0.1676(16) 0.003(3) 0.20(2) Uiso 0.50 1 d PG E 4
H54 H -0.0029 0.1395 0.0173 0.240 Uiso 0.50 1 calc PR E 4
C55 C 0.8112(14) 0.1676(8) 0.8256(17) 0.144(8) Uani 1 1 d . . .
H55 H 0.8388 0.1732 0.8864 0.172 Uiso 1 1 calc R . .
C56 C 0.7304(15) 0.1504(7) 0.7970(14) 0.126(7) Uani 1 1 d . . .
H56 H 0.7007 0.1413 0.8365 0.151 Uiso 1 1 calc R . .
C57 C 0.6845(16) 0.1449(10) 0.7053(15) 0.154(9) Uani 1 1 d . . .
H57 H 0.6242 0.1325 0.6847 0.185 Uiso 1 1 calc R . .
C58 C 0.726(3) 0.1574(13) 0.6465(19) 0.203(12) Uani 1 1 d . . .
H58 H 0.6981 0.1528 0.5856 0.243 Uiso 1 1 calc R . .
C59 C 0.815(2) 0.1780(14) 0.686(2) 0.189(13) Uani 1 1 d . . .
H59 H 0.8458 0.1920 0.6492 0.227 Uiso 1 1 calc R . .
C60 C 0.8583(18) 0.1780(10) 0.774(2) 0.168(10) Uani 1 1 d . . .
H60 H 0.9208 0.1854 0.7984 0.201 Uiso 1 1 calc R . .

loop_
_atom_site_aniso_label
_atom_site_aniso_U_11
_atom_site_aniso_U_22
_atom_site_aniso_U_33
_atom_site_aniso_U_23
_atom_site_aniso_U_13
_atom_site_aniso_U_12
Ag1 0.0357(4) 0.1793(11) 0.0343(4) 0.0281(5) 0.0101(3) 0.0313(5)
Fe1 0.0338(6) 0.0597(8) 0.0262(6) -0.0007(5) 0.0102(5) -0.0017(6)
C1 0.048(5) 0.048(5) 0.028(4) 0.003(4) 0.012(4) -0.006(4)
C2 0.037(4) 0.054(5) 0.028(4) -0.001(4) 0.001(3) -0.002(4)
C3 0.026(4) 0.066(6) 0.036(4) -0.004(4) 0.005(3) -0.007(4)
C4 0.029(4) 0.064(6) 0.027(4) -0.005(4) 0.008(3) -0.001(4)
C5 0.023(4) 0.060(5) 0.027(4) -0.009(4) 0.001(3) -0.007(4)
C6 0.029(4) 0.056(5) 0.023(4) -0.003(3) 0.006(3) -0.004(4)
C7 0.036(4) 0.067(6) 0.025(4) 0.002(4) 0.007(3) 0.000(4)
C8 0.047(5) 0.069(6) 0.033(4) 0.004(4) 0.009(4) 0.005(5)
C9 0.034(4) 0.063(6) 0.031(4) 0.003(4) 0.009(3) 0.010(4)
C10 0.027(4) 0.062(6) 0.026(4) 0.010(4) 0.004(3) -0.001(4)
C11 0.035(4) 0.073(7) 0.038(5) 0.008(4) 0.005(4) 0.000(4)
C12 0.051(6) 0.095(9) 0.049(6) 0.013(6) 0.017(5) 0.000(6)
C13 0.053(6) 0.097(9) 0.042(5) -0.015(5) 0.019(4) 0.000(6)
C14 0.038(5) 0.076(7) 0.045(5) -0.010(5) 0.014(4) -0.013(5)
C15 0.038(5) 0.067(6) 0.033(4) -0.003(4) 0.011(4) -0.009(4)
C16 0.042(5) 0.074(7) 0.030(4) -0.004(4) 0.004(4) 0.003(5)
C17 0.034(5) 0.091(8) 0.030(4) -0.006(5) -0.002(4) -0.001(5)
C18 0.034(4) 0.058(6) 0.027(4) 0.004(4) 0.005(3) 0.003(4)
C19 0.040(5) 0.068(6) 0.036(5) 0.005(4) 0.011(4) 0.012(4)
C20 0.050(5) 0.065(6) 0.032(4) 0.007(4) 0.012(4) 0.010(5)
C21 0.052(6) 0.101(9) 0.042(5) -0.002(5) 0.025(5) 0.011(6)
C22 0.075(7) 0.090(8) 0.052(6) -0.006(6) 0.040(6) 0.014(6)
C23 0.055(6) 0.074(7) 0.032(4) -0.010(5) 0.017(4) -0.009(5)
C24 0.038(5) 0.083(7) 0.033(4) 0.003(4) 0.008(4) 0.010(5)
C25 0.052(6) 0.095(9) 0.068(7) 0.033(7) 0.003(5) 0.010(6)
C26 0.065(8) 0.119(11) 0.067(8) 0.048(8) 0.017(6) 0.026(7)
C27 0.042(6) 0.142(12) 0.051(6) 0.036(7) 0.012(5) 0.001(6)
C28 0.027(4) 0.121(10) 0.051(6) 0.032(6) 0.001(4) 0.004(5)
C29 0.038(5) 0.057(6) 0.046(5) -0.007(4) 0.013(4) -0.010(4)
C30 0.048(5) 0.069(6) 0.039(5) 0.008(4) 0.025(4) -0.002(5)
C31 0.050(5) 0.070(7) 0.043(5) 0.015(5) 0.025(4) 0.011(5)
C32 0.042(5) 0.068(6) 0.028(4) -0.004(4) 0.013(4) 0.005(4)
C33 0.034(4) 0.059(6) 0.035(4) 0.001(4) 0.016(3) 0.009(4)
C34 0.047(5) 0.057(6) 0.026(4) 0.003(4) 0.012(4) 0.001(4)
C35 0.059(6) 0.067(6) 0.030(4) -0.003(4) 0.009(4) -0.004(5)
C36 0.092(8) 0.073(7) 0.039(5) 0.002(5) 0.015(5) -0.029(6)
C37 0.074(7) 0.057(6) 0.024(4) -0.004(4) 0.009(4) -0.009(5)
C38 0.048(5) 0.052(5) 0.031(4) 0.006(4) 0.017(4) 0.004(4)
C39 0.026(7) 0.048(10) 0.031(7) -0.005(6) 0.013(6) -0.005(7)
C40 0.046(9) 0.039(9) 0.028(7) -0.010(6) 0.014(6) -0.005(7)
C41 0.040(11) 0.10(2) 0.040(15) 0.021(12) 0.023(10) 0.029(11)
C42 0.037(12) 0.16(3) 0.040(12) -0.017(15) 0.023(10) 0.006(14)
C43 0.052(18) 0.09(2) 0.040(13) 0.006(14) 0.010(12) 0.009(19)
C44 0.07(2) 0.13(4) 0.041(14) -0.016(16) 0.009(13) 0.07(3)
C45 0.037(18) 0.09(3) 0.023(19) 0.002(18) -0.012(13) 0.007(16)
C46 0.04(2) 0.07(2) 0.04(2) -0.044(17) -0.033(15) 0.038(17)
N1 0.034(3) 0.047(4) 0.027(3) -0.002(3) 0.005(3) -0.004(3)
N2 0.031(3) 0.059(5) 0.024(3) -0.003(3) 0.008(3) 0.000(3)
N3 0.047(5) 0.096(7) 0.054(5) 0.032(5) 0.021(4) 0.023(5)
N4 0.037(4) 0.057(5) 0.031(3) -0.002(3) 0.010(3) -0.003(3)
N5 0.045(4) 0.065(5) 0.029(3) 0.005(3) 0.016(3) 0.006(4)
N6 0.041(4) 0.121(8) 0.036(4) 0.018(5) 0.005(4) 0.021(5)
N7 0.045(4) 0.071(5) 0.033(4) 0.003(4) 0.015(3) 0.004(4)
N8 0.047(4) 0.061(5) 0.024(3) 0.005(3) 0.010(3) -0.004(4)
N9 0.042(4) 0.098(7) 0.034(4) 0.019(5) 0.019(3) 0.020(4)
Sb1 0.129(2) 0.225(3) 0.1244(19) 0.059(2) 0.0781(17) -0.001(2)
F1 0.46(5) 0.35(3) 0.148(17) -0.03(2) 0.09(2) -0.27(4)
F2 0.15(3) 0.29(5) 0.31(6) 0.22(5) 0.17(4) 0.07(3)
F3 0.21(5) 0.40(8) 0.47(10) 0.33(8) 0.21(6) 0.01(5)
F4 0.13(3) 0.44(7) 0.10(2) -0.13(4) 0.046(18) 0.02(3)
F5 0.081(15) 0.18(2) 0.092(15) 0.069(17) 0.050(13) 0.021(17)
Sb2 0.090 0.096 0.033 -0.005 0.002 -0.058
F6 0.119 0.050 0.179 -0.017 -0.097 -0.045
F9 0.126 0.239 0.091 -0.096 -0.001 -0.084
Sb3 0.0359(9) 0.0820(14) 0.0571(11) 0.0243(10) 0.0058(8) -0.0056(9)
F12 0.053(12) 0.29(4) 0.21(3) 0.19(3) -0.044(15) -0.065(18)
F13 0.103(15) 0.18(2) 0.30(3) 0.14(2) -0.053(18) -0.061(15)
F14 0.103(15) 0.18(2) 0.30(3) 0.14(2) -0.053(18) -0.061(15)
F15 0.42(7) 0.36(6) 0.23(4) 0.00(4) 0.16(5) -0.01(5)
F16 0.094(19) 0.24(4) 0.23(4) 0.13(3) -0.10(2) -0.07(2)
F17 0.42(7) 0.36(6) 0.23(4) 0.00(4) 0.16(5) -0.01(5)
N10 0.181 0.181 0.181 0.000 0.062 0.000
C47 0.309 0.309 0.309 0.000 0.106 0.000
C48 0.220 0.220 0.220 0.000 0.075 0.000
C55 0.121(15) 0.140(17) 0.21(2) -0.064(15) 0.102(16) -0.057(13)
C56 0.157(18) 0.109(13) 0.148(17) -0.040(12) 0.098(15) -0.035(12)
C57 0.149(18) 0.21(2) 0.136(18) 0.031(17) 0.089(16) 0.052(17)
C58 0.24(3) 0.26(3) 0.15(2) -0.02(2) 0.11(3) -0.05(3)
C59 0.15(2) 0.25(3) 0.19(3) 0.08(3) 0.07(2) 0.03(2)
C60 0.133(19) 0.15(2) 0.23(3) 0.07(2) 0.08(2) 0.024(16)

loop_
_atom_type_symbol
_atom_type_description
_atom_type_scat_dispersion_real
_atom_type_scat_dispersion_imag
_atom_type_scat_source
C C 0.0033 0.0016 'International Tables Vol C Tables 4.2.6.8 and 6.1.1.4'
H H 0.0000 0.0000 'International Tables Vol C Tables 4.2.6.8 and 6.1.1.4'
N N 0.0061 0.0033 'International Tables Vol C Tables 4.2.6.8 and 6.1.1.4'
F F 0.0171 0.0103 'International Tables Vol C Tables 4.2.6.8 and 6.1.1.4'
Fe Fe 0.3463 0.8444 'International Tables Vol C Tables 4.2.6.8 and 6.1.1.4'
Ag Ag -0.8971 1.1015 'International Tables Vol C Tables 4.2.6.8 and 6.1.1.4'
Sb Sb -0.5866 1.5461 'International Tables Vol C Tables 4.2.6.8 and 6.1.1.4'

loop_
_geom_angle_atom_site_label_1
_geom_angle_atom_site_label_2
_geom_angle_atom_site_label_3
_geom_angle
_geom_angle_site_symmetry_1
_geom_angle_site_symmetry_3
N9 Ag1 N6 148.9(3) 1_556 1_455
N9 Ag1 N3 108.9(3) 1_556 .
N6 Ag1 N3 97.7(3) 1_455 .
N9 Ag1 N10 97.1(3) 1_556 .
N6 Ag1 N10 97.9(3) 1_455 .
N3 Ag1 N10 91.7(2) . .
N4 Fe1 N7 93.3(3) . .
N4 Fe1 N1 90.5(3) . .
N7 Fe1 N1 92.5(3) . .
N4 Fe1 N5 91.9(3) . .
N7 Fe1 N5 85.8(3) . .
N1 Fe1 N5 177.1(3) . .
N4 Fe1 N2 84.0(3) . .
N7 Fe1 N2 175.2(3) . .
N1 Fe1 N2 91.6(3) . .
N5 Fe1 N2 90.3(3) . .
N4 Fe1 N8 173.9(3) . .
N7 Fe1 N8 91.1(3) . .
N1 Fe1 N8 85.1(3) . .
N5 Fe1 N8 92.6(3) . .
N2 Fe1 N8 91.9(3) . .
N1 C1 C2 110.6(7) . .
N1 C1 H1 124.7 . .
C2 C1 H1 124.7 . .
C3 C2 C1 107.8(8) . .
C3 C2 H2 126.1 . .
C1 C2 H2 126.1 . .
C2 C3 C4 107.2(8) . .
C2 C3 H3 126.4 . .
C4 C3 H3 126.4 . .
C5 C4 N1 123.7(7) . .
C5 C4 C3 127.8(8) . .
N1 C4 C3 108.3(7) . .
C4 C5 C6 126.7(7) . .
C4 C5 C10 116.9(7) . .
C6 C5 C10 116.3(7) . .
C5 C6 N2 123.3(7) . .
C5 C6 C7 129.2(7) . .
N2 C6 C7 107.3(7) . .
C8 C7 C6 108.5(7) . .
C8 C7 H7 125.7 . .
C6 C7 H7 125.7 . .
C7 C8 C9 106.0(8) . .
C7 C8 H8 127.0 . .
C9 C8 H8 127.0 . .
N2 C9 C8 112.3(8) . .
N2 C9 H9 123.8 . .
C8 C9 H9 123.8 . .
C14 C10 C11 117.7(8) . .
C14 C10 C5 121.4(7) . .
C11 C10 C5 120.9(7) . .
C12 C11 C10 118.4(9) . .
C12 C11 H11 120.8 . .
C10 C11 H11 120.8 . .
C11 C12 N3 124.5(10) . .
C11 C12 H12 117.7 . .
N3 C12 H12 117.7 . .
N3 C13 C14 123.5(9) . .
N3 C13 H13 118.3 . .
C14 C13 H13 118.3 . .
C13 C14 C10 119.5(9) . .
C13 C14 H14 120.2 . .
C10 C14 H14 120.2 . .
N4 C15 C16 110.3(8) . .
N4 C15 H15 124.9 . .
C16 C15 H15 124.9 . .
C17 C16 C15 107.7(9) . .
C17 C16 H16 126.2 . .
C15 C16 H16 126.2 . .
C16 C17 C18 106.3(8) . .
C16 C17 H17 126.8 . .
C18 C17 H17 126.8 . .
N4 C18 C19 122.6(8) . .
N4 C18 C17 110.0(7) . .
C19 C18 C17 127.4(8) . .
C20 C19 C18 126.0(8) . .
C20 C19 C24 120.0(8) . .
C18 C19 C24 113.9(8) . .
C19 C20 N5 124.5(8) . .
C19 C20 C21 127.6(9) . .
N5 C20 C21 107.9(8) . .
C22 C21 C20 107.0(9) . .
C22 C21 H21 126.5 . .
C20 C21 H21 126.5 . .
C21 C22 C23 105.8(9) . .
C21 C22 H22 127.1 . .
C23 C22 H22 127.1 . .
N5 C23 C22 113.0(9) . .
N5 C23 H23 123.5 . .
C22 C23 H23 123.5 . .
C28 C24 C25 118.6(9) . .
C28 C24 C19 121.0(8) . .
C25 C24 C19 120.3(10) . .
C26 C25 C24 117.9(11) . .
C26 C25 H25 121.1 . .
C24 C25 H25 121.1 . .
N6 C26 C25 123.4(10) . .
N6 C26 H26 118.3 . .
C25 C26 H26 118.3 . .
N6 C27 C28 126.2(12) . .
N6 C27 H27 116.9 . .
C28 C27 H27 116.9 . .
C27 C28 C24 117.4(10) . .
C27 C28 H28 121.3 . .
C24 C28 H28 121.3 . .
N7 C29 C30 111.0(8) . .
N7 C29 H29 124.5 . .
C30 C29 H29 124.5 . .
C31 C30 C29 106.7(8) . .
C31 C30 H30 126.7 . .
C29 C30 H30 126.7 . .
C30 C31 C32 107.0(8) . .
C30 C31 H31 126.5 . .
C32 C31 H31 126.5 . .
C31 C32 C33 128.1(8) . .
C31 C32 N7 109.3(8) . .
C33 C32 N7 122.5(8) . .
C34 C33 C32 125.1(8) . .
C34 C33 C38 117.6(8) . .
C32 C33 C38 117.3(8) . .
C33 C34 N8 124.9(8) . .
C33 C34 C35 127.0(8) . .
N8 C34 C35 108.1(8) . .
C36 C35 C34 107.4(8) . .
C36 C35 H35 126.3 . .
C34 C35 H35 126.3 . .
C35 C36 C37 105.8(9) . .
C35 C36 H36 127.1 . .
C37 C36 H36 127.1 . .
N8 C37 C36 112.0(8) . .
N8 C37 H37 124.0 . .
C36 C37 H37 124.0 . .
C42 C38 C46 29(2) . .
C42 C38 C39 122.7(15) . .
C46 C38 C39 105(2) . .
C42 C38 C43 107.9(19) . .
C46 C38 C43 110.0(17) . .
C39 C38 C43 40.7(13) . .
C42 C38 C33 115.8(14) . .
C46 C38 C33 125.4(15) . .
C39 C38 C33 121.2(9) . .
C43 C38 C33 123.7(13) . .
C38 C39 C40 117.0(12) . .
C38 C39 H39 121.5 . .
C40 C39 H39 121.5 . .
C39 C40 N9 125.3(12) . .
C39 C40 H40 117.3 . .
N9 C40 H40 117.3 . .
C42 C41 N9 125(2) . .
C42 C41 H41 117.5 . .
N9 C41 H41 117.5 . .
C38 C42 C41 118(2) . .
C38 C42 H42 121.2 . .
C41 C42 H42 121.2 . .
C44 C43 C38 123(3) . .
C44 C43 H43 118.7 . .
C38 C43 H43 118.7 . .
N9 C44 C43 114(3) . .
N9 C44 H44 122.8 . .
C43 C44 H44 122.8 . .
N9 C45 C46 120(4) . .
N9 C45 H45 120.0 . .
C46 C45 H45 120.0 . .
C38 C46 C45 125(3) . .
C38 C46 H46 117.7 . .
C45 C46 H46 117.7 . .
C1 N1 C4 106.0(7) . .
C1 N1 Fe1 126.8(6) . .
C4 N1 Fe1 127.1(6) . .
C9 N2 C6 105.8(7) . .
C9 N2 Fe1 127.3(5) . .
C6 N2 Fe1 126.3(6) . .
C13 N3 C12 116.3(9) . .
C13 N3 Ag1 121.8(7) . .
C12 N3 Ag1 121.4(7) . .
C15 N4 C18 105.7(7) . .
C15 N4 Fe1 125.5(6) . .
C18 N4 Fe1 127.3(6) . .
C23 N5 C20 106.3(8) . .
C23 N5 Fe1 127.0(7) . .
C20 N5 Fe1 126.5(6) . .
C27 N6 C26 116.1(9) . .
C27 N6 Ag1 120.8(9) . 1_655
C26 N6 Ag1 123.0(7) . 1_655
C29 N7 C32 106.0(8) . .
C29 N7 Fe1 126.1(6) . .
C32 N7 Fe1 127.9(6) . .
C37 N8 C34 106.7(7) . .
C37 N8 Fe1 126.0(5) . .
C34 N8 Fe1 125.5(6) . .
C45 N9 C40 109(2) . .
C45 N9 C44 125(2) . .
C40 N9 C44 47.3(18) . .
C45 N9 C41 24(3) . .
C40 N9 C41 110.7(14) . .
C44 N9 C41 107.1(16) . .
C45 N9 Ag1 117(2) . 1_554
C40 N9 Ag1 124.9(8) . 1_554
C44 N9 Ag1 115.0(14) . 1_554
C41 N9 Ag1 123.9(12) . 1_554
F3 Sb1 F3 180.000(9) 3_766 .
F3 Sb1 F5 24(2) 3_766 3_766
F3 Sb1 F5 156(2) . 3_766
F3 Sb1 F5 156(2) 3_766 .
F3 Sb1 F5 24(2) . .
F5 Sb1 F5 180.000(6) 3_766 .
F3 Sb1 F2 88(2) 3_766 .
F3 Sb1 F2 92(2) . .
F5 Sb1 F2 87.2(14) 3_766 .
F5 Sb1 F2 92.8(14) . .
F3 Sb1 F2 92(2) 3_766 3_766
F3 Sb1 F2 88(2) . 3_766
F5 Sb1 F2 92.8(14) 3_766 3_766
F5 Sb1 F2 87.2(14) . 3_766
F2 Sb1 F2 180.000(8) . 3_766
F3 Sb1 F4 77(3) 3_766 .
F3 Sb1 F4 103(3) . .
F5 Sb1 F4 85.8(17) 3_766 .
F5 Sb1 F4 94.2(17) . .
F2 Sb1 F4 23.7(19) . .
F2 Sb1 F4 156.3(19) 3_766 .
F3 Sb1 F4 103(3) 3_766 3_766
F3 Sb1 F4 77(3) . 3_766
F5 Sb1 F4 94.2(17) 3_766 3_766
F5 Sb1 F4 85.8(17) . 3_766
F2 Sb1 F4 156.3(19) . 3_766
F2 Sb1 F4 23.7(19) 3_766 3_766
F4 Sb1 F4 180.000(9) . 3_766
F3 Sb1 F1 111(2) 3_766 .
F3 Sb1 F1 69(2) . .
F5 Sb1 F1 87.6(14) 3_766 .
F5 Sb1 F1 92.4(14) . .
F2 Sb1 F1 76.5(15) . .
F2 Sb1 F1 103.5(15) 3_766 .
F4 Sb1 F1 100.1(17) . .
F4 Sb1 F1 79.9(17) 3_766 .
F3 Sb1 F1 69(2) 3_766 3_766
F3 Sb1 F1 111(2) . 3_766
F5 Sb1 F1 92.4(14) 3_766 3_766
F5 Sb1 F1 87.6(14) . 3_766
F2 Sb1 F1 103.5(15) . 3_766
F2 Sb1 F1 76.5(15) 3_766 3_766
F4 Sb1 F1 79.9(17) . 3_766
F4 Sb1 F1 100.1(17) 3_766 3_766
F1 Sb1 F1 180.0(14) . 3_766
F7 Sb2 F7 180.0 . 3_665
F7 Sb2 F10 50.3 . 3_665
F7 Sb2 F10 129.7 3_665 3_665
F7 Sb2 F10 129.7 . .
F7 Sb2 F10 50.3 3_665 .
F10 Sb2 F10 180.0 3_665 .
F7 Sb2 F8 95.8 . 3_665
F7 Sb2 F8 84.2 3_665 3_665
F10 Sb2 F8 48.9 3_665 3_665
F10 Sb2 F8 131.1 . 3_665
F7 Sb2 F8 84.2 . .
F7 Sb2 F8 95.8 3_665 .
F10 Sb2 F8 131.1 3_665 .
F10 Sb2 F8 48.9 . .
F8 Sb2 F8 180.0 3_665 .
F7 Sb2 F11 127.6 . .
F7 Sb2 F11 52.4 3_665 .
F10 Sb2 F11 78.3 3_665 .
F10 Sb2 F11 101.7 . .
F8 Sb2 F11 32.3 3_665 .
F8 Sb2 F11 147.7 . .
F7 Sb2 F11 52.4 . 3_665
F7 Sb2 F11 127.6 3_665 3_665
F10 Sb2 F11 101.7 3_665 3_665
F10 Sb2 F11 78.3 . 3_665
F8 Sb2 F11 147.7 3_665 3_665
F8 Sb2 F11 32.3 . 3_665
F11 Sb2 F11 180.0 . 3_665
F7 Sb2 F6 97.3 . 3_665
F7 Sb2 F6 82.7 3_665 3_665
F10 Sb2 F6 126.1 3_665 3_665
F10 Sb2 F6 54.0 . 3_665
F8 Sb2 F6 111.0 3_665 3_665
F8 Sb2 F6 69.0 . 3_665
F11 Sb2 F6 107.0 . 3_665
F11 Sb2 F6 73.0 3_665 3_665
F7 Sb2 F6 82.7 . .
F7 Sb2 F6 97.3 3_665 .
F10 Sb2 F6 54.0 3_665 .
F10 Sb2 F6 126.0 . .
F8 Sb2 F6 69.0 3_665 .
F8 Sb2 F6 111.0 . .
F11 Sb2 F6 73.0 . .
F11 Sb2 F6 107.0 3_665 .
F6 Sb2 F6 180.0 3_665 .
F7 Sb2 F9 67.1 . .
F7 Sb2 F9 112.9 3_665 .
F10 Sb2 F9 58.1 3_665 .
F10 Sb2 F9 121.9 . .
F8 Sb2 F9 54.2 3_665 .
F8 Sb2 F9 125.8 . .
F11 Sb2 F9 78.4 . .
F11 Sb2 F9 101.6 3_665 .
F6 Sb2 F9 70.3 3_665 .
F6 Sb2 F9 109.7 . .
F7 Sb2 F9 112.9 . 3_665
F7 Sb2 F9 67.1 3_665 3_665
F10 Sb2 F9 121.9 3_665 3_665
F10 Sb2 F9 58.1 . 3_665
F8 Sb2 F9 125.8 3_665 3_665
F8 Sb2 F9 54.2 . 3_665
F11 Sb2 F9 101.6 . 3_665
F11 Sb2 F9 78.4 3_665 3_665
F6 Sb2 F9 109.7 3_665 3_665
F6 Sb2 F9 70.3 . 3_665
F9 Sb2 F9 180.0 . 3_665
F10 F9 Sb2 59.3 3_665 .
F9 F10 Sb2 62.7 3_665 .
F14 Sb3 F16 88.4(14) . .
F14 Sb3 F13 174.8(13) . .
F16 Sb3 F13 96.1(13) . .
F14 Sb3 F17 92.0(15) . .
F16 Sb3 F17 91.6(15) . .
F13 Sb3 F17 90.4(15) . .
F14 Sb3 F12 91.4(12) . .
F16 Sb3 F12 177.4(17) . .
F13 Sb3 F12 83.9(11) . .
F17 Sb3 F12 90.9(15) . .
F14 Sb3 F15 89.7(15) . .
F16 Sb3 F15 88.1(15) . .
F13 Sb3 F15 87.9(15) . .
F17 Sb3 F15 178.3(18) . .
F12 Sb3 F15 89.3(15) . .
C47 N10 Ag1 104.859(17) . .
N10 C47 C48 170.6 . .
C47 C48 H48A 109.5 . .
C47 C48 H48B 109.5 . .
H48A C48 H48B 109.5 . .
C47 C48 H48C 109.5 . .
H48A C48 H48C 109.5 . .
H48B C48 H48C 109.5 . .
C50 C49 C54 120.0 . .
C50 C49 H49 120.0 . .
C54 C49 H49 120.0 . .
C49 C50 C51 120.0 . .
C49 C50 H50 120.0 . .
C51 C50 H50 120.0 . .
C52 C51 C50 120.0 . .
C52 C51 H51 120.0 . .
C50 C51 H51 120.0 . .
C53 C52 C51 120.0 . .
C53 C52 H52 120.0 . .
C51 C52 H52 120.0 . .
C52 C53 C54 120.0 . .
C52 C53 H53 120.0 . .
C54 C53 H53 120.0 . .
C53 C54 C49 120.0 . .
C53 C54 H54 120.0 . .
C49 C54 H54 120.0 . .
C56 C55 C60 123(3) . .
C56 C55 H55 118.5 . .
C60 C55 H55 118.5 . .
C55 C56 C57 120(2) . .
C55 C56 H56 119.9 . .
C57 C56 H56 119.9 . .
C58 C57 C56 121(3) . .
C58 C57 H57 119.4 . .
C56 C57 H57 119.4 . .
C57 C58 C59 114(3) . .
C57 C58 H58 123.0 . .
C59 C58 H58 123.0 . .
C60 C59 C58 122(3) . .
C60 C59 H59 119.1 . .
C58 C59 H59 119.1 . .
C55 C60 C59 119(3) . .
C55 C60 H60 120.5 . .
C59 C60 H60 120.5 . .

loop_
_geom_bond_atom_site_label_1
_geom_bond_atom_site_label_2
_geom_bond_distance
_geom_bond_site_symmetry_2
Ag1 N9 2.210(8) 1_556
Ag1 N6 2.221(8) 1_455
Ag1 N3 2.359(8) .
Ag1 N10 2.4944(13) .
Fe1 N4 1.951(7) .
Fe1 N7 1.955(7) .
Fe1 N1 1.959(7) .
Fe1 N5 1.959(7) .
Fe1 N2 1.959(7) .
Fe1 N8 1.964(7) .
C1 N1 1.347(10) .
C1 C2 1.404(12) .
C1 H1 0.9500 .
C2 C3 1.348(12) .
C2 H2 0.9500 .
C3 C4 1.422(12) .
C3 H3 0.9500 .
C4 C5 1.366(12) .
C4 N1 1.406(10) .
C5 C6 1.386(12) .
C5 C10 1.491(11) .
C6 N2 1.416(10) .
C6 C7 1.420(11) .
C7 C8 1.371(13) .
C7 H7 0.9500 .
C8 C9 1.391(12) .
C8 H8 0.9500 .
C9 N2 1.350(11) .
C9 H9 0.9500 .
C10 C14 1.379(12) .
C10 C11 1.408(12) .
C11 C12 1.340(14) .
C11 H11 0.9500 .
C12 N3 1.363(14) .
C12 H12 0.9500 .
C13 N3 1.326(13) .
C13 C14 1.373(13) .
C13 H13 0.9500 .
C14 H14 0.9500 .
C15 N4 1.346(11) .
C15 C16 1.424(12) .
C15 H15 0.9500 .
C16 C17 1.354(13) .
C16 H16 0.9500 .
C17 C18 1.416(13) .
C17 H17 0.9500 .
C18 N4 1.395(10) .
C18 C19 1.411(12) .
C19 C20 1.375(13) .
C19 C24 1.501(12) .
C20 N5 1.398(11) .
C20 C21 1.414(13) .
C21 C22 1.370(15) .
C21 H21 0.9500 .
C22 C23 1.389(14) .
C22 H22 0.9500 .
C23 N5 1.300(12) .
C23 H23 0.9500 .
C24 C28 1.378(15) .
C24 C25 1.387(14) .
C25 C26 1.385(16) .
C25 H25 0.9500 .
C26 N6 1.345(16) .
C26 H26 0.9500 .
C27 N6 1.290(13) .
C27 C28 1.374(13) .
C27 H27 0.9500 .
C28 H28 0.9500 .
C29 N7 1.325(11) .
C29 C30 1.416(12) .
C29 H29 0.9500 .
C30 C31 1.371(13) .
C30 H30 0.9500 .
C31 C32 1.390(13) .
C31 H31 0.9500 .
C32 C33 1.408(13) .
C32 N7 1.410(10) .
C33 C34 1.388(12) .
C33 C38 1.492(11) .
C34 N8 1.401(10) .
C34 C35 1.404(13) .
C35 C36 1.389(14) .
C35 H35 0.9500 .
C36 C37 1.393(14) .
C36 H36 0.9500 .
C37 N8 1.326(12) .
C37 H37 0.9500 .
C38 C42 1.33(3) .
C38 C46 1.33(3) .
C38 C39 1.359(16) .
C38 C43 1.45(3) .
C39 C40 1.365(19) .
C39 H39 0.9500 .
C40 N9 1.375(18) .
C40 H40 0.9500 .
C41 C42 1.35(4) .
C41 N9 1.42(3) .
C41 H41 0.9500 .
C42 H42 0.9500 .
C43 C44 1.42(3) .
C43 H43 0.9500 .
C44 N9 1.38(4) .
C44 H44 0.9500 .
C45 N9 1.11(4) .
C45 C46 1.46(5) .
C45 H45 0.9500 .
C46 H46 0.9500 .
N6 Ag1 2.221(8) 1_655
N9 Ag1 2.210(8) 1_554
Sb1 F3 1.792(19) 3_766
Sb1 F3 1.792(19) .
Sb1 F5 1.83(2) 3_766
Sb1 F5 1.83(2) .
Sb1 F2 1.838(18) .
Sb1 F2 1.838(19) 3_766
Sb1 F4 1.841(16) .
Sb1 F4 1.841(16) 3_766
Sb1 F1 1.86(2) .
Sb1 F1 1.86(2) 3_766
Sb2 F7 1.7903 .
Sb2 F7 1.7903 3_665
Sb2 F10 1.7942 3_665
Sb2 F10 1.7942 .
Sb2 F8 1.8057 3_665
Sb2 F8 1.8057 .
Sb2 F11 1.8150 .
Sb2 F11 1.8151 3_665
Sb2 F6 1.8423 3_665
Sb2 F6 1.8423 .
Sb2 F9 1.8542 .
Sb2 F9 1.8542 3_665
F9 F10 1.7712 3_665
F10 F9 1.7712 3_665
Sb3 F14 1.770(16) .
Sb3 F16 1.78(2) .
Sb3 F13 1.79(3) .
Sb3 F17 1.799(17) .
Sb3 F12 1.806(19) .
Sb3 F15 1.83(3) .
N10 C47 1.1990 .
C47 C48 1.6613 .
C48 H48A 0.9801 .
C48 H48B 0.9800 .
C48 H48C 0.9800 .
C49 C50 1.3900 .
C49 C54 1.3900 .
C49 H49 0.9500 .
C50 C51 1.3900 .
C50 H50 0.9500 .
C51 C52 1.3900 .
C51 H51 0.9500 .
C52 C53 1.3900 .
C52 H52 0.9500 .
C53 C54 1.3900 .
C53 H53 0.9500 .
C54 H54 0.9500 .
C55 C56 1.28(2) .
C55 C60 1.33(3) .
C55 H55 0.9500 .
C56 C57 1.43(3) .
C56 H56 0.9500 .
C57 C58 1.38(3) .
C57 H57 0.9500 .
C58 C59 1.43(4) .
C58 H58 0.9500 .
C59 C60 1.38(3) .
C59 H59 0.9500 .
C60 H60 0.9500 .

loop_
_geom_torsion_atom_site_label_1
_geom_torsion_atom_site_label_2
_geom_torsion_atom_site_label_3
_geom_torsion_atom_site_label_4
_geom_torsion
_geom_torsion_site_symmetry_1
_geom_torsion_site_symmetry_4
N1 C1 C2 C3 -0.3(10) . .
C1 C2 C3 C4 -0.9(10) . .
C2 C3 C4 C5 176.1(9) . .
C2 C3 C4 N1 1.8(9) . .
N1 C4 C5 C6 -7.4(14) . .
C3 C4 C5 C6 179.1(8) . .
N1 C4 C5 C10 172.9(7) . .
C3 C4 C5 C10 -0.6(13) . .
C4 C5 C6 N2 -2.1(13) . .
C10 C5 C6 N2 177.6(7) . .
C4 C5 C6 C7 -176.6(9) . .
C10 C5 C6 C7 3.1(13) . .
C5 C6 C7 C8 175.6(9) . .
N2 C6 C7 C8 0.5(10) . .
C6 C7 C8 C9 -0.2(10) . .
C7 C8 C9 N2 -0.2(11) . .
C4 C5 C10 C14 -103.8(10) . .
C6 C5 C10 C14 76.5(11) . .
C4 C5 C10 C11 74.3(11) . .
C6 C5 C10 C11 -105.4(9) . .
C14 C10 C11 C12 1.0(14) . .
C5 C10 C11 C12 -177.2(9) . .
C10 C11 C12 N3 0.0(16) . .
N3 C13 C14 C10 -0.8(18) . .
C11 C10 C14 C13 -0.6(15) . .
C5 C10 C14 C13 177.5(9) . .
N4 C15 C16 C17 1.0(11) . .
C15 C16 C17 C18 -1.5(11) . .
C16 C17 C18 N4 1.6(11) . .
C16 C17 C18 C19 -179.2(9) . .
N4 C18 C19 C20 -5.8(15) . .
C17 C18 C19 C20 175.1(10) . .
N4 C18 C19 C24 177.0(8) . .
C17 C18 C19 C24 -2.1(14) . .
C18 C19 C20 N5 -3.1(15) . .
C24 C19 C20 N5 173.9(8) . .
C18 C19 C20 C21 178.2(10) . .
C24 C19 C20 C21 -4.8(15) . .
C19 C20 C21 C22 179.9(10) . .
N5 C20 C21 C22 1.1(11) . .
C20 C21 C22 C23 -0.3(12) . .
C21 C22 C23 N5 -0.6(12) . .
C20 C19 C24 C28 102.5(13) . .
C18 C19 C24 C28 -80.1(12) . .
C20 C19 C24 C25 -74.6(13) . .
C18 C19 C24 C25 102.8(12) . .
C28 C24 C25 C26 5.2(18) . .
C19 C24 C25 C26 -177.6(11) . .
C24 C25 C26 N6 0(2) . .
N6 C27 C28 C24 1(2) . .
C25 C24 C28 C27 -5.8(17) . .
C19 C24 C28 C27 177.1(11) . .
N7 C29 C30 C31 1.3(11) . .
C29 C30 C31 C32 -0.7(11) . .
C30 C31 C32 C33 -179.0(9) . .
C30 C31 C32 N7 0.0(11) . .
C31 C32 C33 C34 170.9(9) . .
N7 C32 C33 C34 -8.1(14) . .
C31 C32 C33 C38 -10.5(14) . .
N7 C32 C33 C38 170.6(8) . .
C32 C33 C34 N8 0.5(14) . .
C38 C33 C34 N8 -178.2(8) . .
C32 C33 C34 C35 -178.6(9) . .
C38 C33 C34 C35 2.7(14) . .
C33 C34 C35 C36 176.7(10) . .
N8 C34 C35 C36 -2.5(11) . .
C34 C35 C36 C37 3.3(13) . .
C35 C36 C37 N8 -3.1(14) . .
C34 C33 C38 C42 76(2) . .
C32 C33 C38 C42 -103(2) . .
C34 C33 C38 C46 107(3) . .
C32 C33 C38 C46 -72(3) . .
C34 C33 C38 C39 -110.2(13) . .
C32 C33 C38 C39 71.0(14) . .
C34 C33 C38 C43 -62(2) . .
C32 C33 C38 C43 120(2) . .
C42 C38 C39 C40 -4(3) . .
C46 C38 C39 C40 -29(2) . .
C43 C38 C39 C40 75(2) . .
C33 C38 C39 C40 -178.3(12) . .
C38 C39 C40 N9 -3(2) . .
C46 C38 C42 C41 59(4) . .
C39 C38 C42 C41 2(4) . .
C43 C38 C42 C41 -40(4) . .
C33 C38 C42 C41 176(2) . .
N9 C41 C42 C38 9(5) . .
C42 C38 C43 C44 33(4) . .
C46 C38 C43 C44 2(4) . .
C39 C38 C43 C44 -87(4) . .
C33 C38 C43 C44 173(3) . .
C38 C43 C44 N9 10(5) . .
C42 C38 C46 C45 -99(7) . .
C39 C38 C46 C45 35(5) . .
C43 C38 C46 C45 -8(5) . .
C33 C38 C46 C45 -178(3) . .
N9 C45 C46 C38 -2(6) . .
C2 C1 N1 C4 1.4(9) . .
C2 C1 N1 Fe1 179.0(5) . .
C5 C4 N1 C1 -176.5(8) . .
C3 C4 N1 C1 -1.9(9) . .
C5 C4 N1 Fe1 5.8(12) . .
C3 C4 N1 Fe1 -179.6(5) . .
N4 Fe1 N1 C1 101.0(7) . .
N7 Fe1 N1 C1 7.6(7) . .
N5 Fe1 N1 C1 -46(6) . .
N2 Fe1 N1 C1 -175.0(7) . .
N8 Fe1 N1 C1 -83.2(7) . .
N4 Fe1 N1 C4 -81.9(7) . .
N7 Fe1 N1 C4 -175.2(7) . .
N5 Fe1 N1 C4 131(6) . .
N2 Fe1 N1 C4 2.2(7) . .
N8 Fe1 N1 C4 93.9(7) . .
C8 C9 N2 C6 0.4(10) . .
C8 C9 N2 Fe1 171.8(6) . .
C5 C6 N2 C9 -176.1(8) . .
C7 C6 N2 C9 -0.5(9) . .
C5 C6 N2 Fe1 12.4(11) . .
C7 C6 N2 Fe1 -172.0(5) . .
N4 Fe1 N2 C9 -90.1(7) . .
N7 Fe1 N2 C9 -34(4) . .
N1 Fe1 N2 C9 179.5(7) . .
N5 Fe1 N2 C9 1.8(7) . .
N8 Fe1 N2 C9 94.4(7) . .
N4 Fe1 N2 C6 79.6(6) . .
N7 Fe1 N2 C6 136(4) . .
N1 Fe1 N2 C6 -10.7(6) . .
N5 Fe1 N2 C6 171.5(7) . .
N8 Fe1 N2 C6 -95.9(7) . .
C14 C13 N3 C12 1.7(17) . .
C14 C13 N3 Ag1 173.3(9) . .
C11 C12 N3 C13 -1.3(16) . .
C11 C12 N3 Ag1 -173.0(8) . .
N9 Ag1 N3 C13 -34.4(9) 1_556 .
N6 Ag1 N3 C13 162.0(9) 1_455 .
N10 Ag1 N3 C13 63.7(8) . .
N9 Ag1 N3 C12 136.9(8) 1_556 .
N6 Ag1 N3 C12 -26.8(8) 1_455 .
N10 Ag1 N3 C12 -125.0(8) . .
C16 C15 N4 C18 0.0(10) . .
C16 C15 N4 Fe1 166.6(6) . .
C19 C18 N4 C15 179.8(8) . .
C17 C18 N4 C15 -1.0(10) . .
C19 C18 N4 Fe1 13.5(12) . .
C17 C18 N4 Fe1 -167.2(6) . .
N7 Fe1 N4 C15 100.1(7) . .
N1 Fe1 N4 C15 7.6(7) . .
N5 Fe1 N4 C15 -174.0(7) . .
N2 Fe1 N4 C15 -83.9(7) . .
N8 Fe1 N4 C15 -36(3) . .
N7 Fe1 N4 C18 -96.2(7) . .
N1 Fe1 N4 C18 171.3(7) . .
N5 Fe1 N4 C18 -10.3(7) . .
N2 Fe1 N4 C18 79.8(7) . .
N8 Fe1 N4 C18 128(3) . .
C22 C23 N5 C20 1.3(11) . .
C22 C23 N5 Fe1 177.1(7) . .
C19 C20 N5 C23 179.7(9) . .
C21 C20 N5 C23 -1.4(10) . .
C19 C20 N5 Fe1 3.8(13) . .
C21 C20 N5 Fe1 -177.3(6) . .
N4 Fe1 N5 C23 -173.1(8) . .
N7 Fe1 N5 C23 -79.9(8) . .
N1 Fe1 N5 C23 -26(6) . .
N2 Fe1 N5 C23 102.9(8) . .
N8 Fe1 N5 C23 11.0(8) . .
N4 Fe1 N5 C20 2.0(7) . .
N7 Fe1 N5 C20 95.1(7) . .
N1 Fe1 N5 C20 149(6) . .
N2 Fe1 N5 C20 -82.1(7) . .
N8 Fe1 N5 C20 -174.0(7) . .
C28 C27 N6 C26 5(2) . .
C28 C27 N6 Ag1 -171.8(11) . 1_655
C25 C26 N6 C27 -5(2) . .
C25 C26 N6 Ag1 171.2(10) . 1_655
C30 C29 N7 C32 -1.2(10) . .
C30 C29 N7 Fe1 -179.8(6) . .
C31 C32 N7 C29 0.8(10) . .
C33 C32 N7 C29 179.9(8) . .
C31 C32 N7 Fe1 179.3(6) . .
C33 C32 N7 Fe1 -1.6(13) . .
N4 Fe1 N7 C29 14.5(8) . .
N1 Fe1 N7 C29 105.2(8) . .
N5 Fe1 N7 C29 -77.2(8) . .
N2 Fe1 N7 C29 -42(4) . .
N8 Fe1 N7 C29 -169.7(8) . .
N4 Fe1 N7 C32 -163.8(8) . .
N1 Fe1 N7 C32 -73.1(8) . .
N5 Fe1 N7 C32 104.6(8) . .
N2 Fe1 N7 C32 140(4) . .
N8 Fe1 N7 C32 12.1(8) . .
C36 C37 N8 C34 1.5(12) . .
C36 C37 N8 Fe1 166.8(8) . .
C33 C34 N8 C37 -178.6(9) . .
C35 C34 N8 C37 0.6(10) . .
C33 C34 N8 Fe1 16.1(13) . .
C35 C34 N8 Fe1 -164.7(6) . .
N4 Fe1 N8 C37 -45(3) . .
N7 Fe1 N8 C37 178.8(8) . .
N1 Fe1 N8 C37 -88.9(8) . .
N5 Fe1 N8 C37 92.9(8) . .
N2 Fe1 N8 C37 2.6(8) . .
N4 Fe1 N8 C34 118(3) . .
N7 Fe1 N8 C34 -18.7(7) . .
N1 Fe1 N8 C34 73.7(7) . .
N5 Fe1 N8 C34 -104.5(7) . .
N2 Fe1 N8 C34 165.1(7) . .
C46 C45 N9 C40 -33(4) . .
C46 C45 N9 C44 18(5) . .
C46 C45 N9 C41 66(7) . .
C46 C45 N9 Ag1 178(3) . 1_554
C39 C40 N9 C45 38(3) . .
C39 C40 N9 C44 -83(2) . .
C39 C40 N9 C41 12(2) . .
C39 C40 N9 Ag1 -176.0(12) . 1_554
C43 C44 N9 C45 -22(5) . .
C43 C44 N9 C40 62(3) . .
C43 C44 N9 C41 -41(4) . .
C43 C44 N9 Ag1 177(2) . 1_554
C42 C41 N9 C45 -105(8) . .
C42 C41 N9 C40 -15(4) . .
C42 C41 N9 C44 35(4) . .
C42 C41 N9 Ag1 173(3) . 1_554
F7 Sb2 F9 F10 -56.4 . 3_665
F7 Sb2 F9 F10 123.6 3_665 3_665
F10 Sb2 F9 F10 180.0 . 3_665
F8 Sb2 F9 F10 59.7 3_665 3_665
F8 Sb2 F9 F10 -120.3 . 3_665
F11 Sb2 F9 F10 83.4 . 3_665
F11 Sb2 F9 F10 -96.6 3_665 3_665
F6 Sb2 F9 F10 -163.6 3_665 3_665
F6 Sb2 F9 F10 16.4 . 3_665
F9 Sb2 F9 F10 -122.7 3_665 3_665
F7 Sb2 F10 F9 94.5 . 3_665
F7 Sb2 F10 F9 -85.5 3_665 3_665
F10 Sb2 F10 F9 18.0 3_665 3_665
F8 Sb2 F10 F9 -111.8 3_665 3_665
F8 Sb2 F10 F9 68.2 . 3_665
F11 Sb2 F10 F9 -96.5 . 3_665
F11 Sb2 F10 F9 83.5 3_665 3_665
F6 Sb2 F10 F9 160.8 3_665 3_665
F6 Sb2 F10 F9 -19.2 . 3_665
F9 Sb2 F10 F9 180.0 . 3_665
N9 Ag1 N10 C47 115.12(19) 1_556 .
N6 Ag1 N10 C47 -92.2(2) 1_455 .
N3 Ag1 N10 C47 5.8(2) . .
Ag1 N10 C47 C48 143.418(18) . .
C54 C49 C50 C51 0.0 . .
C49 C50 C51 C52 0.0 . .
C50 C51 C52 C53 0.0 . .
C51 C52 C53 C54 0.0 . .
C52 C53 C54 C49 0.0 . .
C50 C49 C54 C53 0.0 . .
C60 C55 C56 C57 -4(4) . .
C55 C56 C57 C58 1(4) . .
C56 C57 C58 C59 -3(4) . .
C57 C58 C59 C60 8(5) . .
C56 C55 C60 C59 10(4) . .
C58 C59 C60 C55 -12(5) . .

loop_
_platon_squeeze_void_nr
_platon_squeeze_void_average_x
_platon_squeeze_void_average_y
_platon_squeeze_void_average_z
_platon_squeeze_void_volume
_platon_squeeze_void_count_electrons
1 0.000 0.500 0.000 421.7 91.4
2 0.000 1.000 0.500 421.7 90.8
